data_4073637
loop_
_publ_author_name
'Tschirschwitz, Steffen'
'L\"onnecke, Peter'
'Hey-Hawkins, Evamarie'

_publ_section_title
;
 Stereoselective Synthesis ofortho-Carbaborane-ContainingP-Chiral
 Phosphanylferrocenes&#x2020;
;
_journal_issue 19
_journal_name_full Organometallics
_journal_page_first 4715
_journal_paper_doi 10.1021/om700503t
_journal_volume 26
_journal_year 2007
_chemical_formula_sum 'C18 H34 B10 Fe N O P'
_chemical_formula_weight 475.38
_chemical_name_systematic
;
 ?
;
_space_group_IT_number 15
_symmetry_cell_setting monoclinic
_symmetry_space_group_name_Hall '-C 2yc'
_symmetry_space_group_name_H-M 'C 1 2/c 1'
_atom_sites_solution_hydrogens geom
_atom_sites_solution_primary direct
_atom_sites_solution_secondary difmap
_audit_creation_method SHELXL-97
_cell_angle_alpha 90.00
_cell_angle_beta 104.883(3)
_cell_angle_gamma 90.00
_cell_formula_units_Z 8
_cell_length_a 32.480(4)
_cell_length_b 10.3106(11)
_cell_length_c 15.9441(17)
_cell_measurement_reflns_used 4583
_cell_measurement_temperature 223(2)
_cell_measurement_theta_max 28.24
_cell_measurement_theta_min 2.37
_cell_volume 5160.4(10)
_computing_cell_refinement 'Bruker SAINT'
_computing_data_collection 'Bruker SMART'
_computing_data_reduction 'Bruker SAINT'
_computing_molecular_graphics 'ORTEP3 for Windows (L. J. Farrugia, 1997)'
_computing_publication_material 'WINGX  (L.J. Farrugia,1999)'
_computing_structure_refinement 'SHELXL-97 (Sheldrick, 1997)'
_computing_structure_solution 'SHELXS-97 (Sheldrick, 1990)'
_diffrn_ambient_temperature 223(2)
_diffrn_measured_fraction_theta_full 0.936
_diffrn_measured_fraction_theta_max 0.936
_diffrn_measurement_device_type 'Bruker CCD area detector'
_diffrn_measurement_method '\F scans'
_diffrn_radiation_monochromator graphite
_diffrn_radiation_source 'fine-focus sealed tube'
_diffrn_radiation_type MoK\a
_diffrn_radiation_wavelength 0.71073
_diffrn_reflns_av_R_equivalents 0.0277
_diffrn_reflns_av_sigmaI/netI 0.0306
_diffrn_reflns_limit_h_max 42
_diffrn_reflns_limit_h_min -43
_diffrn_reflns_limit_k_max 10
_diffrn_reflns_limit_k_min -13
_diffrn_reflns_limit_l_max 21
_diffrn_reflns_limit_l_min -21
_diffrn_reflns_number 18248
_diffrn_reflns_theta_full 28.35
_diffrn_reflns_theta_max 28.35
_diffrn_reflns_theta_min 2.08
_exptl_absorpt_coefficient_mu 0.658
_exptl_absorpt_correction_type multi-scan
_exptl_crystal_colour orange
_exptl_crystal_density_diffrn 1.224
_exptl_crystal_density_method 'not measured'
_exptl_crystal_description prism
_exptl_crystal_F_000 1984
_exptl_crystal_size_max 0.30
_exptl_crystal_size_mid 0.30
_exptl_crystal_size_min 0.20
_refine_diff_density_max 0.343
_refine_diff_density_min -0.247
_refine_diff_density_rms 0.043
_refine_ls_extinction_method none
_refine_ls_goodness_of_fit_ref 1.048
_refine_ls_hydrogen_treatment refall
_refine_ls_matrix_type full
_refine_ls_number_parameters 425
_refine_ls_number_reflns 6037
_refine_ls_number_restraints 0
_refine_ls_restrained_S_all 1.048
_refine_ls_R_factor_all 0.0566
_refine_ls_R_factor_gt 0.0378
_refine_ls_shift/su_max 0.001
_refine_ls_shift/su_mean 0.000
_refine_ls_structure_factor_coef Fsqd
_refine_ls_weighting_details 'calc w=1/[\s^2^(Fo^2^)+(0.0340P)^2^+3.3408P] where P=(Fo^2^+2Fc^2^)/3'
_refine_ls_weighting_scheme calc
_refine_ls_wR_factor_gt 0.0758
_refine_ls_wR_factor_ref 0.0814
_reflns_number_gt 4739
_reflns_number_total 6037
_reflns_threshold_expression >2sigma(I)
_cod_data_source_file om700503t-file007.cif
_cod_data_source_block c2266fin
_cod_depositor_comments
;
The following automatic conversions were performed:

'_symmetry_cell_setting' value 'Monoclinic' changed to 'monoclinic'
according to /home/saulius/struct/CIF-dictionaries/cif_core.dic
dictionary named 'cif_core.dic' version 2.4.1 from 2010-06-29.

Automatic conversion script
Id: cif_fix_values 1715 2011-07-08 13:25:40Z adriana 
;
_cod_original_sg_symbol_H-M C2/c
_cod_database_code 4073637

loop_
_symmetry_equiv_pos_as_xyz
'x, y, z'
'-x, y, -z+1/2'
'x+1/2, y+1/2, z'
'-x+1/2, y+1/2, -z+1/2'
'-x, -y, -z'
'x, -y, z-1/2'
'-x+1/2, -y+1/2, -z'
'x+1/2, -y+1/2, z-1/2'

loop_
_atom_site_label
_atom_site_type_symbol
_atom_site_fract_x
_atom_site_fract_y
_atom_site_fract_z
_atom_site_U_iso_or_equiv
_atom_site_adp_type
_atom_site_occupancy
_atom_site_symmetry_multiplicity
_atom_site_calc_flag
Fe1 Fe 0.300369(8) 0.67682(3) 0.884790(16) 0.03066(8) Uani 1 1 d
P1 P 0.386660(15) 0.87585(5) 0.90957(3) 0.03147(11) Uani 1 1 d
O1 O 0.41642(4) 0.76821(13) 0.87819(8) 0.0371(3) Uani 1 1 d
N1 N 0.35931(5) 0.74375(16) 0.66586(10) 0.0379(4) Uani 1 1 d
C1 C 0.39461(5) 1.02193(17) 0.84334(10) 0.0281(4) Uani 1 1 d
C2 C 0.39302(6) 1.0154(2) 0.73901(12) 0.0345(4) Uani 1 1 d
C3 C 0.33452(5) 0.82361(17) 0.84953(11) 0.0294(4) Uani 1 1 d
C4 C 0.31968(6) 0.73547(19) 0.77794(11) 0.0334(4) Uani 1 1 d
C5 C 0.27421(6) 0.7333(2) 0.75934(13) 0.0428(5) Uani 1 1 d
C6 C 0.26101(6) 0.8175(2) 0.81739(14) 0.0459(5) Uani 1 1 d
C7 C 0.29744(6) 0.8733(2) 0.87297(13) 0.0374(4) Uani 1 1 d
C8 C 0.33474(7) 0.5961(2) 0.99817(13) 0.0410(5) Uani 1 1 d
C9 C 0.33093(8) 0.5077(2) 0.92918(14) 0.0451(5) Uani 1 1 d
C10 C 0.28694(9) 0.4846(2) 0.89372(14) 0.0529(6) Uani 1 1 d
C11 C 0.26430(7) 0.5593(2) 0.94119(15) 0.0499(6) Uani 1 1 d
C12 C 0.29391(7) 0.6275(2) 1.00538(13) 0.0441(5) Uani 1 1 d
C13 C 0.34586(7) 0.6607(2) 0.72892(13) 0.0365(4) Uani 1 1 d
C14 C 0.39366(9) 0.6828(3) 0.63608(18) 0.0550(6) Uani 1 1 d
C15 C 0.32374(9) 0.7759(3) 0.59264(15) 0.0566(6) Uani 1 1 d
C16 C 0.45776(6) 0.7361(2) 0.93741(15) 0.0456(5) Uani 1 1 d
C17 C 0.48335(9) 0.6703(3) 0.8823(2) 0.0680(8) Uani 1 1 d
C18 C 0.45132(9) 0.6492(3) 1.00896(17) 0.0570(6) Uani 1 1 d
B1 B 0.37664(7) 1.1696(2) 0.86697(15) 0.0360(5) Uani 1 1 d
B2 B 0.35186(7) 1.0908(2) 0.76838(14) 0.0349(5) Uani 1 1 d
B3 B 0.36408(8) 1.2579(2) 0.76799(17) 0.0427(5) Uani 1 1 d
B4 B 0.41357(8) 1.2842(2) 0.84489(16) 0.0411(5) Uani 1 1 d
B5 B 0.43203(7) 1.1339(2) 0.89366(15) 0.0374(5) Uani 1 1 d
B6 B 0.37372(8) 1.1547(2) 0.68590(15) 0.0425(5) Uani 1 1 d
B7 B 0.41172(8) 1.2748(2) 0.73270(16) 0.0418(5) Uani 1 1 d
B8 B 0.45366(7) 1.1970(2) 0.81058(16) 0.0417(5) Uani 1 1 d
B9 B 0.44170(7) 1.0305(2) 0.81154(15) 0.0374(5) Uani 1 1 d
B10 B 0.42883(8) 1.1170(2) 0.71206(15) 0.0418(5) Uani 1 1 d
H1X H 0.3604(6) 1.1727(19) 0.9195(13) 0.043(6) Uiso 1 1 d
H2X H 0.3228(6) 1.0425(19) 0.7542(12) 0.038(5) Uiso 1 1 d
H3X H 0.3378(7) 1.329(2) 0.7524(14) 0.051(6) Uiso 1 1 d
H4X H 0.4204(7) 1.373(2) 0.8806(13) 0.050(6) Uiso 1 1 d
H5X H 0.4488(6) 1.111(2) 0.9608(14) 0.046(6) Uiso 1 1 d
H6X H 0.3541(7) 1.145(2) 0.6197(14) 0.053(6) Uiso 1 1 d
H7X H 0.4172(6) 1.359(2) 0.6961(13) 0.046(6) Uiso 1 1 d
H8X H 0.4858(7) 1.233(2) 0.8234(13) 0.053(6) Uiso 1 1 d
H9X H 0.4632(6) 0.950(2) 0.8239(12) 0.042(5) Uiso 1 1 d
H10X H 0.4425(6) 1.087(2) 0.6610(13) 0.047(6) Uiso 1 1 d
H2 H 0.3862(6) 0.933(2) 0.7144(12) 0.035(5) Uiso 1 1 d
H5 H 0.2562(7) 0.678(2) 0.7159(14) 0.044(6) Uiso 1 1 d
H6 H 0.2339(8) 0.833(2) 0.8198(14) 0.055(7) Uiso 1 1 d
H7 H 0.2984(6) 0.9351(19) 0.9164(13) 0.038(5) Uiso 1 1 d
H8 H 0.3591(7) 0.631(2) 1.0302(14) 0.043(6) Uiso 1 1 d
H9 H 0.3524(8) 0.470(2) 0.9103(15) 0.065(7) Uiso 1 1 d
H10 H 0.2753(7) 0.435(2) 0.8474(15) 0.060(7) Uiso 1 1 d
H11 H 0.2354(7) 0.564(2) 0.9325(14) 0.058(7) Uiso 1 1 d
H12 H 0.2870(7) 0.690(2) 1.0466(15) 0.059(7) Uiso 1 1 d
H13A H 0.3283(6) 0.586(2) 0.6986(12) 0.040(5) Uiso 1 1 d
H13B H 0.3705(6) 0.6247(19) 0.7684(12) 0.034(5) Uiso 1 1 d
H14A H 0.4032(8) 0.742(3) 0.5977(16) 0.069(8) Uiso 1 1 d
H14B H 0.3840(8) 0.601(3) 0.6060(16) 0.070(8) Uiso 1 1 d
H14C H 0.4174(8) 0.666(2) 0.6855(16) 0.060(7) Uiso 1 1 d
H15A H 0.3342(8) 0.835(2) 0.5564(17) 0.069(8) Uiso 1 1 d
H15B H 0.3026(8) 0.819(2) 0.6132(15) 0.058(7) Uiso 1 1 d
H15C H 0.3103(8) 0.700(3) 0.5589(17) 0.068(8) Uiso 1 1 d
H16 H 0.4701(7) 0.822(2) 0.9608(14) 0.050(6) Uiso 1 1 d
H17A H 0.4687(9) 0.585(3) 0.8580(19) 0.095(11) Uiso 1 1 d
H17B H 0.4859(9) 0.725(3) 0.8372(19) 0.086(10) Uiso 1 1 d
H17C H 0.5114(10) 0.651(3) 0.9189(18) 0.082(9) Uiso 1 1 d
H18A H 0.4359(8) 0.567(3) 0.9861(16) 0.073(8) Uiso 1 1 d
H18B H 0.4354(8) 0.695(2) 1.0445(17) 0.069(8) Uiso 1 1 d
H18C H 0.4800(9) 0.627(3) 1.0438(17) 0.078(8) Uiso 1 1 d

loop_
_atom_site_aniso_label
_atom_site_aniso_U_11
_atom_site_aniso_U_22
_atom_site_aniso_U_33
_atom_site_aniso_U_23
_atom_site_aniso_U_13
_atom_site_aniso_U_12
Fe1 0.02992(13) 0.03466(15) 0.02780(13) 0.00509(11) 0.00816(10) -0.00343(11)
P1 0.0333(2) 0.0324(3) 0.0284(2) 0.00201(19) 0.00725(18) 0.0007(2)
O1 0.0312(7) 0.0361(8) 0.0406(7) 0.0002(6) 0.0028(6) 0.0065(6)
N1 0.0495(10) 0.0355(10) 0.0330(8) -0.0045(7) 0.0187(7) -0.0027(7)
C1 0.0259(8) 0.0294(10) 0.0297(8) -0.0033(7) 0.0079(7) -0.0013(7)
C2 0.0435(10) 0.0292(11) 0.0329(9) -0.0042(8) 0.0136(8) -0.0059(8)
C3 0.0295(8) 0.0290(9) 0.0317(8) 0.0057(7) 0.0116(7) 0.0008(7)
C4 0.0336(9) 0.0371(11) 0.0292(9) 0.0067(8) 0.0076(7) -0.0037(8)
C5 0.0339(10) 0.0604(14) 0.0303(10) 0.0143(10) 0.0008(8) -0.0074(10)
C6 0.0299(10) 0.0624(15) 0.0470(11) 0.0234(10) 0.0128(9) 0.0078(10)
C7 0.0400(10) 0.0351(11) 0.0423(11) 0.0100(9) 0.0198(9) 0.0067(9)
C8 0.0478(12) 0.0379(12) 0.0334(10) 0.0084(9) 0.0032(9) -0.0025(9)
C9 0.0602(14) 0.0344(12) 0.0467(12) 0.0073(9) 0.0244(11) 0.0073(10)
C10 0.0820(17) 0.0379(13) 0.0375(11) -0.0042(10) 0.0127(11) -0.0235(12)
C11 0.0446(12) 0.0538(15) 0.0542(13) 0.0140(11) 0.0180(10) -0.0128(11)
C12 0.0640(14) 0.0392(12) 0.0349(10) 0.0058(9) 0.0233(10) 0.0028(10)
C13 0.0450(11) 0.0324(11) 0.0323(9) -0.0009(8) 0.0101(8) -0.0041(9)
C14 0.0623(15) 0.0575(16) 0.0531(14) -0.0131(13) 0.0294(13) -0.0001(13)
C15 0.0729(17) 0.0634(17) 0.0375(12) 0.0057(12) 0.0218(12) 0.0093(14)
C16 0.0311(10) 0.0383(12) 0.0597(13) 0.0044(10) -0.0021(9) 0.0039(9)
C17 0.0470(14) 0.0658(19) 0.094(2) 0.0155(18) 0.0226(15) 0.0221(14)
C18 0.0516(14) 0.0558(18) 0.0530(14) 0.0089(12) -0.0059(12) 0.0071(12)
B1 0.0360(11) 0.0301(11) 0.0458(12) -0.0062(9) 0.0174(9) -0.0006(9)
B2 0.0286(10) 0.0340(12) 0.0397(11) 0.0059(9) 0.0044(9) -0.0020(9)
B3 0.0373(12) 0.0301(13) 0.0616(15) 0.0039(11) 0.0147(11) -0.0003(10)
B4 0.0403(12) 0.0332(13) 0.0530(14) -0.0114(10) 0.0175(11) -0.0075(10)
B5 0.0310(10) 0.0407(13) 0.0392(12) -0.0069(10) 0.0065(9) -0.0075(9)
B6 0.0491(13) 0.0380(14) 0.0380(12) 0.0060(10) 0.0069(10) -0.0092(10)
B7 0.0442(13) 0.0332(12) 0.0516(13) 0.0018(10) 0.0187(11) -0.0069(10)
B8 0.0337(11) 0.0414(14) 0.0538(14) -0.0049(11) 0.0181(10) -0.0085(10)
B9 0.0304(10) 0.0378(13) 0.0478(12) -0.0008(10) 0.0173(9) 0.0012(9)
B10 0.0510(13) 0.0362(13) 0.0449(12) -0.0031(10) 0.0247(11) -0.0086(11)

loop_
_atom_type_symbol
_atom_type_description
_atom_type_scat_dispersion_real
_atom_type_scat_dispersion_imag
_atom_type_scat_source
Fe Fe 0.3463 0.8444 'International Tables Vol C Tables 4.2.6.8 and 6.1.1.4'
P P 0.1023 0.0942 'International Tables Vol C Tables 4.2.6.8 and 6.1.1.4'
O O 0.0106 0.0060 'International Tables Vol C Tables 4.2.6.8 and 6.1.1.4'
N N 0.0061 0.0033 'International Tables Vol C Tables 4.2.6.8 and 6.1.1.4'
C C 0.0033 0.0016 'International Tables Vol C Tables 4.2.6.8 and 6.1.1.4'
B B 0.0013 0.0007 'International Tables Vol C Tables 4.2.6.8 and 6.1.1.4'
H H 0.0000 0.0000 'International Tables Vol C Tables 4.2.6.8 and 6.1.1.4'

loop_
_geom_angle_atom_site_label_1
_geom_angle_atom_site_label_2
_geom_angle_atom_site_label_3
_geom_angle
C7 Fe1 C3 41.51(7)
C7 Fe1 C9 152.85(9)
C3 Fe1 C9 118.63(8)
C7 Fe1 C8 119.32(9)
C3 Fe1 C8 109.51(8)
C9 Fe1 C8 40.39(8)
C7 Fe1 C10 165.25(9)
C3 Fe1 C10 151.72(9)
C9 Fe1 C10 40.56(10)
C8 Fe1 C10 67.72(9)
C7 Fe1 C6 40.32(9)
C3 Fe1 C6 68.90(8)
C9 Fe1 C6 165.99(10)
C8 Fe1 C6 151.58(9)
C10 Fe1 C6 127.49(10)
C7 Fe1 C5 68.18(9)
C3 Fe1 C5 68.78(8)
C9 Fe1 C5 128.67(9)
C8 Fe1 C5 167.54(9)
C10 Fe1 C5 107.56(9)
C6 Fe1 C5 40.40(9)
C7 Fe1 C11 127.70(9)
C3 Fe1 C11 166.83(9)
C9 Fe1 C11 67.94(9)
C8 Fe1 C11 67.32(9)
C10 Fe1 C11 40.40(9)
C6 Fe1 C11 107.41(9)
C5 Fe1 C11 117.19(9)
C7 Fe1 C12 108.66(8)
C3 Fe1 C12 129.51(8)
C9 Fe1 C12 67.72(8)
C8 Fe1 C12 39.95(8)
C10 Fe1 C12 67.61(9)
C6 Fe1 C12 117.87(9)
C5 Fe1 C12 150.45(9)
C11 Fe1 C12 39.97(9)
C7 Fe1 C4 69.31(8)
C3 Fe1 C4 41.27(7)
C9 Fe1 C4 108.33(8)
C8 Fe1 C4 129.86(8)
C10 Fe1 C4 117.40(9)
C6 Fe1 C4 68.78(8)
C5 Fe1 C4 40.84(7)
C11 Fe1 C4 150.54(9)
C12 Fe1 C4 167.98(8)
O1 P1 C3 100.59(8)
O1 P1 C1 101.16(7)
C3 P1 C1 100.70(8)
C16 O1 P1 118.19(12)
C15 N1 C14 110.65(18)
C15 N1 C13 111.57(18)
C14 N1 C13 110.96(18)
C2 C1 B1 109.53(14)
C2 C1 B5 109.43(14)
B1 C1 B5 62.53(12)
C2 C1 B9 60.60(11)
B1 C1 B9 113.36(14)
B5 C1 B9 62.01(12)
C2 C1 B2 60.68(11)
B1 C1 B2 61.86(12)
B5 C1 B2 113.06(15)
B9 C1 B2 112.82(14)
C2 C1 P1 123.73(12)
B1 C1 P1 118.87(11)
B5 C1 P1 117.07(12)
B9 C1 P1 117.42(12)
B2 C1 P1 120.66(11)
C1 C2 B10 112.52(15)
C1 C2 B6 112.26(15)
B10 C2 B6 62.83(14)
C1 C2 B9 62.03(11)
B10 C2 B9 62.68(13)
B6 C2 B9 114.72(16)
C1 C2 B2 62.03(11)
B10 C2 B2 115.00(16)
B6 C2 B2 62.59(13)
B9 C2 B2 115.16(15)
C1 C2 H2 113.6(11)
B10 C2 H2 123.7(11)
B6 C2 H2 122.7(12)
B9 C2 H2 116.2(11)
B2 C2 H2 114.2(11)
C4 C3 C7 107.28(16)
C4 C3 P1 133.40(13)
C7 C3 P1 119.32(14)
C4 C3 Fe1 69.85(10)
C7 C3 Fe1 69.07(10)
P1 C3 Fe1 125.42(9)
C5 C4 C3 106.95(16)
C5 C4 C13 125.10(18)
C3 C4 C13 127.94(16)
C5 C4 Fe1 69.38(10)
C3 C4 Fe1 68.88(9)
C13 C4 Fe1 127.85(13)
C6 C5 C4 109.00(19)
C6 C5 Fe1 69.78(11)
C4 C5 Fe1 69.78(10)
C6 C5 H5 127.0(12)
C4 C5 H5 123.9(13)
Fe1 C5 H5 123.7(12)
C7 C6 C5 108.43(18)
C7 C6 Fe1 69.39(11)
C5 C6 Fe1 69.82(12)
C7 C6 H6 124.9(15)
C5 C6 H6 126.7(15)
Fe1 C6 H6 125.8(14)
C6 C7 C3 108.34(18)
C6 C7 Fe1 70.29(13)
C3 C7 Fe1 69.41(11)
C6 C7 H7 127.5(12)
C3 C7 H7 124.1(12)
Fe1 C7 H7 128.2(12)
C12 C8 C9 108.6(2)
C12 C8 Fe1 70.37(12)
C9 C8 Fe1 69.77(12)
C12 C8 H8 125.0(14)
C9 C8 H8 126.3(14)
Fe1 C8 H8 122.6(14)
C8 C9 C10 107.3(2)
C8 C9 Fe1 69.84(12)
C10 C9 Fe1 69.77(13)
C8 C9 H9 127.6(16)
C10 C9 H9 125.0(16)
Fe1 C9 H9 126.2(15)
C11 C10 C9 107.8(2)
C11 C10 Fe1 69.97(13)
C9 C10 Fe1 69.67(12)
C11 C10 H10 125.6(15)
C9 C10 H10 126.5(15)
Fe1 C10 H10 123.0(15)
C12 C11 C10 108.1(2)
C12 C11 Fe1 70.17(11)
C10 C11 Fe1 69.63(12)
C12 C11 H11 124.5(15)
C10 C11 H11 127.3(15)
Fe1 C11 H11 125.5(15)
C8 C12 C11 108.15(19)
C8 C12 Fe1 69.68(11)
C11 C12 Fe1 69.86(11)
C8 C12 H12 126.1(14)
C11 C12 H12 125.7(14)
Fe1 C12 H12 123.9(14)
N1 C13 C4 111.30(16)
N1 C13 H13A 110.4(11)
C4 C13 H13A 108.3(11)
N1 C13 H13B 109.3(11)
C4 C13 H13B 110.2(11)
H13A C13 H13B 107.2(16)
N1 C14 H14A 109.1(15)
N1 C14 H14B 110.6(15)
H14A C14 H14B 110(2)
N1 C14 H14C 109.3(14)
H14A C14 H14C 108(2)
H14B C14 H14C 109(2)
N1 C15 H15A 107.2(16)
N1 C15 H15B 109.1(14)
H15A C15 H15B 108(2)
N1 C15 H15C 114.1(15)
H15A C15 H15C 111(2)
H15B C15 H15C 108(2)
O1 C16 C18 109.85(18)
O1 C16 C17 106.0(2)
C18 C16 C17 112.1(2)
O1 C16 H16 104.6(13)
C18 C16 H16 111.3(13)
C17 C16 H16 112.6(13)
C16 C17 H17A 109.4(17)
C16 C17 H17B 110.1(18)
H17A C17 H17B 111(3)
C16 C17 H17C 108.3(17)
H17A C17 H17C 109(2)
H17B C17 H17C 109(2)
C16 C18 H18A 112.4(14)
C16 C18 H18B 110.3(15)
H18A C18 H18B 109(2)
C16 C18 H18C 105.7(16)
H18A C18 H18C 109(2)
H18B C18 H18C 110(2)
C1 B1 B2 59.83(12)
C1 B1 B3 105.95(15)
B2 B1 B3 59.86(13)
C1 B1 B5 59.06(11)
B2 B1 B5 108.61(14)
B3 B1 B5 107.82(15)
C1 B1 B4 105.20(14)
B2 B1 B4 107.73(15)
B3 B1 B4 59.81(13)
B5 B1 B4 59.56(13)
C1 B1 H1X 116.9(11)
B2 B1 H1X 119.5(11)
B3 B1 H1X 128.1(11)
B5 B1 H1X 118.6(11)
B4 B1 H1X 127.6(11)
C2 B2 C1 57.29(10)
C2 B2 B1 104.03(14)
C1 B2 B1 58.30(11)
C2 B2 B3 104.45(15)
C1 B2 B3 105.11(15)
B1 B2 B3 60.29(14)
C2 B2 B6 58.44(12)
C1 B2 B6 105.13(15)
B1 B2 B6 108.11(15)
B3 B2 B6 60.17(13)
C2 B2 H2X 116.9(11)
C1 B2 H2X 118.3(11)
B1 B2 H2X 126.4(10)
B3 B2 H2X 131.2(11)
B6 B2 H2X 122.1(10)
B2 B3 B4 108.08(17)
B2 B3 B6 60.05(13)
B4 B3 B6 107.51(17)
B2 B3 B1 59.85(13)
B4 B3 B1 60.25(14)
B6 B3 B1 107.67(16)
B2 B3 B7 108.03(17)
B4 B3 B7 59.89(13)
B6 B3 B7 59.69(13)
B1 B3 B7 108.07(17)
B2 B3 H3X 119.3(11)
B4 B3 H3X 124.3(11)
B6 B3 H3X 120.4(11)
B1 B3 H3X 121.9(11)
B7 B3 H3X 123.0(11)
B5 B4 B3 108.37(16)
B5 B4 B7 108.38(16)
B3 B4 B7 60.37(13)
B5 B4 B8 60.03(13)
B3 B4 B8 108.37(17)
B7 B4 B8 60.10(14)
B5 B4 B1 60.10(13)
B3 B4 B1 59.95(13)
B7 B4 B1 108.22(16)
B8 B4 B1 107.98(16)
B5 B4 H4X 120.9(12)
B3 B4 H4X 121.7(12)
B7 B4 H4X 122.2(11)
B8 B4 H4X 121.9(11)
B1 B4 H4X 121.2(11)
C1 B5 B4 105.32(16)
C1 B5 B8 105.43(15)
B4 B5 B8 60.33(13)
C1 B5 B1 58.42(11)
B4 B5 B1 60.34(13)
B8 B5 B1 108.41(17)
C1 B5 B9 59.40(11)
B4 B5 B9 107.80(16)
B8 B5 B9 59.43(13)
B1 B5 B9 107.89(15)
C1 B5 H5X 115.2(11)
B4 B5 H5X 130.3(11)
B8 B5 H5X 128.0(11)
B1 B5 H5X 119.9(11)
B9 B5 H5X 116.9(11)
C2 B6 B7 104.61(17)
C2 B6 B10 58.51(13)
B7 B6 B10 60.17(14)
C2 B6 B2 58.96(12)
B7 B6 B2 108.39(16)
B10 B6 B2 108.43(16)
C2 B6 B3 104.54(16)
B7 B6 B3 60.42(13)
B10 B6 B3 108.44(17)
B2 B6 B3 59.77(13)
C2 B6 H6X 116.9(12)
B7 B6 H6X 130.2(12)
B10 B6 H6X 120.7(12)
B2 B6 H6X 116.0(12)
B3 B6 H6X 126.9(12)
B6 B7 B4 107.55(16)
B6 B7 B10 59.95(14)
B4 B7 B10 107.74(17)
B6 B7 B8 107.69(17)
B4 B7 B8 60.04(13)
B10 B7 B8 59.81(14)
B6 B7 B3 59.89(14)
B4 B7 B3 59.74(13)
B10 B7 B3 107.84(16)
B8 B7 B3 107.81(16)
B6 B7 H7X 121.7(11)
B4 B7 H7X 122.0(11)
B10 B7 H7X 121.9(11)
B8 B7 H7X 122.2(11)
B3 B7 H7X 121.6(11)
B9 B8 B10 60.21(13)
B9 B8 B5 60.37(13)
B10 B8 B5 108.25(15)
B9 B8 B4 108.00(15)
B10 B8 B4 107.74(17)
B5 B8 B4 59.64(13)
B9 B8 B7 108.31(17)
B10 B8 B7 60.00(14)
B5 B8 B7 107.87(15)
B4 B8 B7 59.86(13)
B9 B8 H8X 122.5(12)
B10 B8 H8X 121.7(11)
B5 B8 H8X 122.3(11)
B4 B8 H8X 121.3(12)
B7 B8 H8X 120.6(12)
C2 B9 C1 57.37(10)
C2 B9 B8 104.52(17)
C1 B9 B8 105.41(15)
C2 B9 B10 58.40(12)
C1 B9 B10 105.33(15)
B8 B9 B10 60.27(14)
C2 B9 B5 104.19(14)
C1 B9 B5 58.60(11)
B8 B9 B5 60.20(13)
B10 B9 B5 108.16(17)
C2 B9 H9X 119.9(11)
C1 B9 H9X 119.2(10)
B8 B9 H9X 128.7(11)
B10 B9 H9X 123.2(10)
B5 B9 H9X 124.1(10)
C2 B10 B9 58.92(12)
C2 B10 B6 58.65(12)
B9 B10 B6 108.20(15)
C2 B10 B8 104.33(15)
B9 B10 B8 59.52(13)
B6 B10 B8 107.94(16)
C2 B10 B7 104.50(15)
B9 B10 B7 107.92(16)
B6 B10 B7 59.88(14)
B8 B10 B7 60.19(14)
C2 B10 H10X 117.4(11)
B9 B10 H10X 119.2(11)
B6 B10 H10X 118.4(11)
B8 B10 H10X 128.7(11)
B7 B10 H10X 128.0(11)

loop_
_geom_bond_atom_site_label_1
_geom_bond_atom_site_label_2
_geom_bond_distance
Fe1 C7 2.034(2)
Fe1 C3 2.0390(17)
Fe1 C9 2.041(2)
Fe1 C8 2.042(2)
Fe1 C10 2.042(2)
Fe1 C6 2.046(2)
Fe1 C5 2.0466(19)
Fe1 C11 2.047(2)
Fe1 C12 2.0509(18)
Fe1 C4 2.0519(16)
P1 O1 1.6325(13)
P1 C3 1.8004(18)
P1 C1 1.8947(18)
O1 C16 1.467(2)
N1 C15 1.454(3)
N1 C14 1.462(3)
N1 C13 1.470(2)
C1 C2 1.652(2)
C1 B1 1.707(3)
C1 B5 1.718(3)
C1 B9 1.733(2)
C1 B2 1.734(3)
C2 B10 1.700(3)
C2 B6 1.703(3)
C2 B9 1.709(3)
C2 B2 1.712(3)
C2 H2 0.94(2)
C3 C4 1.442(3)
C3 C7 1.444(2)
C4 C5 1.430(3)
C4 C13 1.507(3)
C5 C6 1.413(3)
C5 H5 0.97(2)
C6 C7 1.406(3)
C6 H6 0.90(2)
C7 H7 0.94(2)
C8 C12 1.398(3)
C8 C9 1.409(3)
C8 H8 0.90(2)
C9 C10 1.415(3)
C9 H9 0.91(2)
C10 C11 1.412(3)
C10 H10 0.90(2)
C11 C12 1.400(3)
C11 H11 0.92(2)
C12 H12 0.99(2)
C13 H13A 1.01(2)
C13 H13B 0.96(2)
C14 H14A 0.97(3)
C14 H14B 0.98(3)
C14 H14C 0.97(3)
C15 H15A 0.96(3)
C15 H15B 0.95(3)
C15 H15C 0.98(3)
C16 C18 1.507(3)
C16 C17 1.516(3)
C16 H16 1.00(2)
C17 H17A 1.02(3)
C17 H17B 0.94(3)
C17 H17C 0.97(3)
C18 H18A 1.01(3)
C18 H18B 0.98(3)
C18 H18C 0.98(3)
B1 B2 1.769(3)
B1 B3 1.777(3)
B1 B5 1.778(3)
B1 B4 1.782(3)
B1 H1X 1.10(2)
B2 B3 1.769(3)
B2 B6 1.774(3)
B2 H2X 1.039(19)
B3 B4 1.774(4)
B3 B6 1.776(3)
B3 B7 1.785(3)
B3 H3X 1.11(2)
B4 B5 1.768(4)
B4 B7 1.777(3)
B4 B8 1.780(3)
B4 H4X 1.07(2)
B5 B8 1.775(3)
B5 B9 1.778(3)
B5 H5X 1.10(2)
B6 B7 1.772(3)
B6 B10 1.774(4)
B6 H6X 1.09(2)
B7 B10 1.778(3)
B7 B8 1.781(4)
B7 H7X 1.09(2)
B8 B9 1.761(3)
B8 B10 1.774(3)
B8 H8X 1.08(2)
B9 B10 1.773(3)
B9 H9X 1.07(2)
B10 H10X 1.07(2)
